data_7013505
loop_
_publ_author_name
'Evans, Andrew J.'
'Matthews, Susan E.'
'Cowley, Andrew R.'
'Beer, Paul D.'

_publ_section_title
;
 Anion binding by calix[4]arene ferrocene ureas
;
_journal_issue 24
_journal_name_full 'Dalton Transactions'
_journal_page_first 4644
_journal_paper_doi 10.1039/b309288g
_journal_year 2003
_chemical_compound_source
;
?
;
_chemical_formula_moiety ' C90 H98 Cl9 Fe4 N4 O11 '
_chemical_formula_sum 'C90 H98 Cl9 Fe4 N4 O11'
_chemical_formula_weight 1954.26
_chemical_melting_point ?
_chemical_name_systematic
;
?
;
_space_group_IT_number 2
_symmetry_cell_setting triclinic
_symmetry_space_group_name_Hall '-P 1'
_symmetry_space_group_name_H-M 'P -1'
_atom_sites_solution_hydrogens geom
_atom_sites_solution_primary direct
_atom_sites_solution_secondary difmap
_audit_creation_date 01-28-09
_audit_creation_method CRYSTALS_ver_12-03-99
_cell_angle_alpha 70.9519(4)
_cell_angle_beta 82.2956(4)
_cell_angle_gamma 68.8153(4)
_cell_formula_units_Z 2
_cell_length_a 14.1072(1)
_cell_length_b 17.4974(1)
_cell_length_c 20.8413(2)
_cell_measurement_reflns_used 85895
_cell_measurement_temperature 150
_cell_measurement_theta_max 28
_cell_measurement_theta_min 5
_cell_volume 4533.38(6)
_computing_cell_refinement
;
KappaCCD software 'DENZO' (Otwinowski & Minor, 1996)
;
_computing_data_collection
;
KappaCCD software 'Collect' (Nonius, 2000)
;
_computing_data_reduction
;
KappaCCD software 'DENZO' (Otwinowski & Minor, 1996)
;
_computing_publication_material
;
CRYSTALS (Watkin et al, 2001)
;
_computing_structure_refinement
;
CRYSTALS (Watkin et al, 2001)
;
_computing_structure_solution 'SIR92 (Giacovazzo et al, 1992)'
_diffrn_ambient_temperature 150
_diffrn_measured_fraction_theta_max 0.996
_diffrn_measurement_device_type
;
Nonius KappaCCD
;
_diffrn_measurement_method \w
_diffrn_radiation_monochromator graphite
_diffrn_radiation_type 'Mo K\a'
_diffrn_radiation_wavelength 0.71073
_diffrn_reflns_av_R_equivalents 0.047
_diffrn_reflns_limit_h_max 18
_diffrn_reflns_limit_h_min -18
_diffrn_reflns_limit_k_max 22
_diffrn_reflns_limit_k_min -22
_diffrn_reflns_limit_l_max 27
_diffrn_reflns_limit_l_min -27
_diffrn_reflns_number 85895
_diffrn_reflns_theta_max 27.45
_diffrn_reflns_theta_min 5.09
_diffrn_standards_decay_% 0.00
_diffrn_standards_interval_count 0
_diffrn_standards_interval_time 0
_diffrn_standards_number 0
_exptl_absorpt_coefficient_mu 0.953
_exptl_absorpt_correction_T_max 0.75
_exptl_absorpt_correction_T_min 0.75
_exptl_absorpt_correction_type multi-scan
_exptl_absorpt_process_details
;
Denzo/Scalepack (Otwinowski & Minor, 1996)
;
_exptl_crystal_colour ' orange '
_exptl_crystal_density_diffrn 1.432
_exptl_crystal_density_meas ?
_exptl_crystal_description ' fragment '
_exptl_crystal_F_000 2027.099
_exptl_crystal_size_max 0.30
_exptl_crystal_size_mid 0.30
_exptl_crystal_size_min 0.30
_refine_diff_density_max 1.63
_refine_diff_density_min -1.38
_refine_ls_extinction_method None
_refine_ls_goodness_of_fit_ref 1.0504
_refine_ls_hydrogen_treatment noref
_refine_ls_matrix_type full
_refine_ls_number_parameters 1091
_refine_ls_number_reflns 13754
_refine_ls_R_factor_gt 0.0611
_refine_ls_shift/su_max 0.009017
_refine_ls_structure_factor_coef F
_refine_ls_weighting_details
;
Chebychev polynomial with 4 parameters, Carruthers & Watkin , 1979,
5.44     2.95     4.43     1.38
;
_refine_ls_weighting_scheme calc
_refine_ls_wR_factor_ref 0.0704
_reflns_limit_h_max 18
_reflns_limit_h_min -18
_reflns_limit_k_max 22
_reflns_limit_k_min -21
_reflns_limit_l_max 27
_reflns_limit_l_min 0
_reflns_number_gt 13754
_reflns_number_total 20463
_reflns_threshold_expression >3.00\s(I)
_cod_data_source_file b309288g.txt
_cod_data_source_block Receptor_7
_cod_depositor_comments
;
The following automatic conversions were performed:
'_symmetry_cell_setting' value 'Triclinic ' changed to 'triclinic'
according to '/home/adriana/struct/CIF-dictionaries/cif_core.dic'
dictionary named 'cif_core.dic' version 2.4.1 from 2010-06-29.

Automatic conversion script
Id: cif_fix_enum 1555 2011-01-17 13:19:09Z saulius 

The following automatic conversions were performed:

'_chemical_melting_point' value 'not measured' was changed to '?' -
the value is undefined or not given.

Automatic conversion script
Id: cif_fix_values 1569 2011-02-09 13:29:24Z adriana 
;
_cod_original_cell_volume 4533.4
_cod_original_sg_symbol_H-M 'P -1 '
_cod_original_formula_sum ' C90 H98 Cl9 Fe4 N4 O11 '
_cod_database_code 7013505

loop_
_symmetry_equiv_pos_as_xyz
x,y,z
-x,-y,-z

loop_
_atom_site_label
_atom_site_fract_x
_atom_site_fract_y
_atom_site_fract_z
_atom_site_U_iso_or_equiv
_atom_site_occupancy
_atom_site_adp_type
Fe1 0.08648(4) 0.37791(3) 0.43135(3) 0.0270 1.0000 Uani
O1 -0.0032(2) 0.26256(16) 0.34346(12) 0.0298 1.0000 Uani
O2 0.27479(18) -0.10572(15) 0.32615(12) 0.0236 1.0000 Uani
N1 0.0849(2) 0.16463(17) 0.43670(14) 0.0230 1.0000 Uani
C1 0.2298(2) -0.0383(2) 0.35303(16) 0.0182 1.0000 Uani
C2 0.2326(2) 0.0435(2) 0.31689(15) 0.0184 1.0000 Uani
C3 0.1848(2) 0.1106(2) 0.34486(16) 0.0204 1.0000 Uani
C4 0.1327(2) 0.0971(2) 0.40646(16) 0.0213 1.0000 Uani
C5 0.1259(2) 0.0160(2) 0.44032(15) 0.0204 1.0000 Uani
C6 0.1731(2) -0.0527(2) 0.41368(16) 0.0193 1.0000 Uani
C7 0.1571(2) -0.1383(2) 0.44653(15) 0.0202 1.0000 Uani
C8 0.0253(2) 0.2443(2) 0.40231(16) 0.0213 1.0000 Uani
C9 -0.0050(2) 0.3090(2) 0.43847(16) 0.0208 1.0000 Uani
C10 -0.0588(3) 0.3984(2) 0.40735(19) 0.0283 1.0000 Uani
C11 -0.0617(3) 0.4427(2) 0.4544(2) 0.0309 1.0000 Uani
C12 -0.0102(3) 0.3826(2) 0.51382(19) 0.0287 1.0000 Uani
C13 0.0252(3) 0.2996(2) 0.50453(18) 0.0253 1.0000 Uani
C14 0.2046(3) 0.3365(3) 0.3697(2) 0.0456 1.0000 Uani
C15 0.1599(4) 0.4264(4) 0.3454(3) 0.0569 1.0000 Uani
C16 0.1677(5) 0.4597(4) 0.3965(4) 0.0703 1.0000 Uani
C17 0.2158(4) 0.3904(5) 0.4529(3) 0.0666 1.0000 Uani
C18 0.2394(3) 0.3141(4) 0.4360(3) 0.0567 1.0000 Uani
C19 0.3819(3) -0.1464(3) 0.3346(2) 0.0400 1.0000 Uani
C20 0.4143(3) -0.1872(3) 0.4069(3) 0.0436 1.0000 Uani
C21 0.5291(4) -0.2300(4) 0.4119(3) 0.0644 1.0000 Uani
Fe2 -0.42966(4) 0.08902(3) 0.36270(3) 0.0277 1.0000 Uani
O3 -0.21078(19) -0.09891(19) 0.45219(12) 0.0351 1.0000 Uani
O4 0.24379(16) -0.27040(14) 0.38028(11) 0.0198 1.0000 Uani
N2 -0.16824(19) -0.07657(17) 0.33976(13) 0.0198 1.0000 Uani
C22 0.1435(2) -0.21762(19) 0.36690(15) 0.0164 1.0000 Uani
C23 0.0977(2) -0.15580(19) 0.40101(15) 0.0181 1.0000 Uani
C24 -0.0054(2) -0.1076(2) 0.39107(15) 0.0185 1.0000 Uani
C25 -0.0616(2) -0.1208(2) 0.34806(15) 0.0188 1.0000 Uani
C26 -0.0124(2) -0.1776(2) 0.31087(15) 0.0176 1.0000 Uani
C27 0.0907(2) -0.22567(19) 0.31906(15) 0.0175 1.0000 Uani
C28 0.1436(2) -0.2839(2) 0.27440(15) 0.0194 1.0000 Uani
C29 -0.2356(2) -0.0730(2) 0.39291(17) 0.0222 1.0000 Uani
C30 -0.3443(3) -0.0358(2) 0.37449(18) 0.0254 1.0000 Uani
C31 -0.3889(3) 0.0033(3) 0.3090(2) 0.0338 1.0000 Uani
C32 -0.4961(3) 0.0325(3) 0.3188(3) 0.0443 1.0000 Uani
C33 -0.5189(3) 0.0125(3) 0.3896(3) 0.0425 1.0000 Uani
C34 -0.4251(3) -0.0304(3) 0.4247(2) 0.0337 1.0000 Uani
C35 -0.3448(4) 0.1676(3) 0.3314(3) 0.0566 1.0000 Uani
C36 -0.4404(4) 0.2104(3) 0.3023(3) 0.0557 1.0000 Uani
C37 -0.5117(4) 0.2137(3) 0.3574(4) 0.0613 1.0000 Uani
C38 -0.4579(6) 0.1721(4) 0.4179(3) 0.0684 1.0000 Uani
C39 -0.3538(5) 0.1439(3) 0.4000(4) 0.0632 1.0000 Uani
C40 0.2509(3) -0.3541(2) 0.42648(18) 0.0274 1.0000 Uani
C41 0.3601(3) -0.4074(3) 0.4392(3) 0.0562 1.0000 Uani
C42 0.3714(5) -0.4970(3) 0.4868(5) 0.0904 1.0000 Uani
Fe3 -0.19525(4) -0.32692(3) 0.05613(3) 0.0247 1.0000 Uani
O5 -0.17733(18) -0.18019(16) 0.15074(12) 0.0259 1.0000 Uani
O6 0.25891(17) -0.17858(15) 0.19837(12) 0.0221 1.0000 Uani
N3 -0.0572(2) -0.18278(18) 0.06547(13) 0.0195 1.0000 Uani
C43 0.1798(2) -0.17794(19) 0.16563(15) 0.0177 1.0000 Uani
C44 0.1243(2) -0.23242(19) 0.20034(15) 0.0177 1.0000 Uani
C45 0.0459(2) -0.23310(19) 0.16692(15) 0.0179 1.0000 Uani
C46 0.0200(2) -0.1789(2) 0.10147(15) 0.0180 1.0000 Uani
C47 0.0715(2) -0.1219(2) 0.06947(15) 0.0187 1.0000 Uani
C48 0.1509(2) -0.11924(19) 0.10113(15) 0.0178 1.0000 Uani
C49 0.1979(2) -0.0492(2) 0.06958(15) 0.0196 1.0000 Uani
C50 -0.1472(2) -0.18907(19) 0.09369(16) 0.0194 1.0000 Uani
C51 -0.2112(2) -0.2058(2) 0.05294(17) 0.0232 1.0000 Uani
C52 -0.3030(3) -0.2238(2) 0.0786(2) 0.0302 1.0000 Uani
C53 -0.3394(3) -0.2436(3) 0.0278(2) 0.0382 1.0000 Uani
C54 -0.2713(4) -0.2388(3) -0.0285(2) 0.0397 1.0000 Uani
C55 -0.1913(3) -0.2156(2) -0.01409(17) 0.0284 1.0000 Uani
C56 -0.0772(4) -0.4073(3) 0.1189(3) 0.0466 1.0000 Uani
C57 -0.1650(4) -0.4289(3) 0.1426(2) 0.0475 1.0000 Uani
C58 -0.1972(4) -0.4503(3) 0.0917(3) 0.0507 1.0000 Uani
C59 -0.1269(5) -0.4419(3) 0.0359(3) 0.0556 1.0000 Uani
C60 -0.0543(4) -0.4145(3) 0.0532(3) 0.0543 1.0000 Uani
C61 0.3595(3) -0.2208(3) 0.1747(2) 0.0311 1.0000 Uani
C62 0.3957(3) -0.3172(3) 0.2054(2) 0.0419 1.0000 Uani
C63 0.5036(4) -0.3564(3) 0.1794(3) 0.0581 1.0000 Uani
Fe4 -0.34221(4) 0.30016(4) 0.07792(3) 0.0308 1.0000 Uani
O7 -0.0693(2) 0.24448(18) 0.03372(12) 0.0343 1.0000 Uani
O8 0.33878(17) -0.03258(15) 0.14832(12) 0.0235 1.0000 Uani
N4 -0.0644(2) 0.18463(18) 0.14846(13) 0.0210 1.0000 Uani
C64 0.2369(2) 0.0166(2) 0.15115(16) 0.0181 1.0000 Uani
C65 0.1676(2) 0.0142(2) 0.11048(15) 0.0182 1.0000 Uani
C66 0.0671(2) 0.0689(2) 0.11072(15) 0.0183 1.0000 Uani
C67 0.0368(2) 0.1249(2) 0.14978(15) 0.0185 1.0000 Uani
C68 0.1054(2) 0.1214(2) 0.19344(15) 0.0180 1.0000 Uani
C69 0.2057(2) 0.0671(2) 0.19488(15) 0.0177 1.0000 Uani
C70 0.2779(2) 0.0620(2) 0.24538(16) 0.0212 1.0000 Uani
C71 -0.1084(3) 0.2427(2) 0.09030(17) 0.0239 1.0000 Uani
C72 -0.2091(3) 0.3066(2) 0.09789(18) 0.0275 1.0000 Uani
C73 -0.2597(3) 0.3805(3) 0.0438(2) 0.0365 1.0000 Uani
C74 -0.3554(3) 0.4241(3) 0.0689(2) 0.0415 1.0000 Uani
C75 -0.3654(3) 0.3783(3) 0.1378(2) 0.0426 1.0000 Uani
C76 -0.2751(3) 0.3055(3) 0.1565(2) 0.0367 1.0000 Uani
C77 -0.3064(4) 0.1951(3) 0.0450(3) 0.0486 1.0000 Uani
C78 -0.3655(4) 0.1841(3) 0.1057(3) 0.0600 1.0000 Uani
C79 -0.4602(4) 0.2526(4) 0.0939(4) 0.0628 1.0000 Uani
C80 -0.4589(4) 0.3054(3) 0.0277(3) 0.0595 1.0000 Uani
C81 -0.3613(5) 0.2689(4) -0.0040(3) 0.0617 1.0000 Uani
C82 0.3982(3) 0.0181(3) 0.1062(2) 0.0335 1.0000 Uani
C83 0.5081(3) -0.0384(3) 0.1093(3) 0.0544 1.0000 Uani
C84 0.5786(5) 0.0094(5) 0.0772(5) 0.0856 1.0000 Uani
O9 -0.10905(19) 0.19434(16) 0.28668(12) 0.0289 1.0000 Uani
C85 -0.0774(3) 0.1052(3) 0.3246(2) 0.0354 1.0000 Uani
O10 -0.20347(19) -0.04366(17) 0.19838(12) 0.0289 1.0000 Uani
C86 -0.1293(3) -0.0049(3) 0.1658(2) 0.0352 1.0000 Uani
O11 0.0897(5) 0.3494(5) 0.2280(2) 0.1255 1.0000 Uani
C87 0.0366(8) 0.3580(4) 0.1710(3) 0.0937 1.0000 Uani
Cl1 -0.21493(15) -0.26380(16) 0.35302(13) 0.1098 1.0000 Uani
Cl2 -0.07592(11) -0.38914(9) 0.29586(7) 0.0621 1.0000 Uani
Cl3 -0.28826(14) -0.36641(15) 0.30219(11) 0.0920 1.0000 Uani
C88 -0.1986(4) -0.3138(3) 0.2899(3) 0.0493 1.0000 Uani
Cl4 -0.44848(18) -0.58426(19) 0.33262(19) 0.1487 1.0000 Uani
Cl5 -0.25669(14) -0.57788(9) 0.27206(8) 0.0725 1.0000 Uani
Cl6 -0.26343(13) -0.68739(11) 0.40804(7) 0.0727 1.0000 Uani
C89 -0.3220(5) -0.6406(3) 0.3303(3) 0.0606 1.0000 Uani
Cl7 -0.80419(11) -0.4337(1) 0.15924(8) 0.0712 1.0000 Uani
Cl8 -0.63804(15) -0.5838(2) 0.22374(12) 0.0756 0.659(5) Uani
Cl9 -0.7158(2) -0.57675(13) 0.0996(1) 0.0681 0.659(5) Uani
C90 -0.7481(4) -0.5477(4) 0.1760(3) 0.0447 0.659(5) Uani
Cl10 -0.6264(4) -0.5367(5) 0.2468(4) 0.0950 0.341(5) Uani
Cl11 -0.6296(7) -0.5349(8) 0.1099(4) 0.1843 0.341(5) Uani
C91 -0.7036(7) -0.5311(7) 0.1837(5) 0.0971 0.341(5) Uani
H1 0.0963 0.1523 0.4859 0.0278 1.0000 Uiso
H2 -0.1948 -0.0467 0.2927 0.0232 1.0000 Uiso
H3 -0.0437 -0.1807 0.0167 0.0257 1.0000 Uiso
H4 -0.1039 0.1834 0.1921 0.0251 1.0000 Uiso
H5 -0.0710 0.2189 0.3071 0.0347 1.0000 Uiso
H6 -0.1940 -0.0930 0.1812 0.0369 1.0000 Uiso
H7 0.0569 0.3187 0.2688 0.1530 1.0000 Uiso
H31 0.1882 0.1691 0.3202 0.0249 1.0000 Uiso
H51 0.0867 0.0069 0.4842 0.0249 1.0000 Uiso
H71 0.1187 -0.1374 0.4904 0.0249 1.0000 Uiso
H72 0.2248 -0.1851 0.4555 0.0249 1.0000 Uiso
H101 -0.0887 0.4248 0.3611 0.0334 1.0000 Uiso
H111 -0.0948 0.5060 0.4468 0.0380 1.0000 Uiso
H121 -0.0003 0.3960 0.5550 0.0386 1.0000 Uiso
H131 0.0641 0.2445 0.5381 0.0323 1.0000 Uiso
H141 0.2108 0.2954 0.3442 0.0618 1.0000 Uiso
H151 0.1283 0.4604 0.3001 0.0679 1.0000 Uiso
H161 0.1433 0.5219 0.3936 0.0967 1.0000 Uiso
H171 0.2304 0.3949 0.4969 0.0949 1.0000 Uiso
H181 0.2745 0.2546 0.4656 0.0704 1.0000 Uiso
H191 0.4150 -0.1021 0.3126 0.0482 1.0000 Uiso
H192 0.4059 -0.1919 0.3113 0.0482 1.0000 Uiso
H201 0.3920 -0.1420 0.4306 0.0549 1.0000 Uiso
H202 0.3814 -0.2315 0.4295 0.0549 1.0000 Uiso
H211 0.5483 -0.2567 0.4607 0.0772 1.0000 Uiso
H212 0.5625 -0.1861 0.3896 0.0772 1.0000 Uiso
H213 0.5519 -0.2756 0.3885 0.0772 1.0000 Uiso
H241 -0.0392 -0.0633 0.4150 0.0224 1.0000 Uiso
H261 -0.0517 -0.1841 0.2776 0.0216 1.0000 Uiso
H281 0.2184 -0.3077 0.2825 0.0225 1.0000 Uiso
H282 0.1162 -0.3322 0.2860 0.0225 1.0000 Uiso
H311 -0.3515 0.0090 0.2644 0.0427 1.0000 Uiso
H321 -0.5472 0.0623 0.2819 0.0569 1.0000 Uiso
H331 -0.5884 0.0262 0.4109 0.0555 1.0000 Uiso
H341 -0.4170 -0.0526 0.4751 0.0422 1.0000 Uiso
H351 -0.2789 0.1560 0.3054 0.0672 1.0000 Uiso
H361 -0.4558 0.2340 0.2528 0.0632 1.0000 Uiso
H371 -0.5872 0.2410 0.3535 0.0710 1.0000 Uiso
H381 -0.4876 0.1639 0.4649 0.0898 1.0000 Uiso
H391 -0.2964 0.1119 0.4325 0.0813 1.0000 Uiso
H401 0.2154 -0.3479 0.4703 0.0317 1.0000 Uiso
H402 0.2182 -0.3827 0.4061 0.0317 1.0000 Uiso
H411 0.3920 -0.3788 0.4601 0.0611 1.0000 Uiso
H412 0.3953 -0.4122 0.3950 0.0611 1.0000 Uiso
H421 0.4451 -0.5313 0.4944 0.0998 1.0000 Uiso
H422 0.3365 -0.4926 0.5311 0.0998 1.0000 Uiso
H423 0.3398 -0.5259 0.4660 0.0998 1.0000 Uiso
H451 0.0076 -0.2731 0.1903 0.0215 1.0000 Uiso
H471 0.0513 -0.0820 0.0229 0.0234 1.0000 Uiso
H491 0.2736 -0.0760 0.0689 0.0251 1.0000 Uiso
H492 0.1735 -0.0179 0.0221 0.0251 1.0000 Uiso
H521 -0.3355 -0.2226 0.1241 0.0380 1.0000 Uiso
H531 -0.4025 -0.2584 0.0313 0.0480 1.0000 Uiso
H541 -0.2782 -0.2499 -0.0715 0.0517 1.0000 Uiso
H551 -0.1325 -0.2077 -0.0447 0.0369 1.0000 Uiso
H561 -0.0379 -0.3897 0.1445 0.0533 1.0000 Uiso
H571 -0.1989 -0.4290 0.1879 0.0540 1.0000 Uiso
H581 -0.2577 -0.4682 0.0942 0.0645 1.0000 Uiso
H591 -0.1291 -0.4533 -0.0078 0.0658 1.0000 Uiso
H601 0.0038 -0.4023 0.0236 0.0602 1.0000 Uiso
H611 0.4084 -0.1983 0.1867 0.0383 1.0000 Uiso
H612 0.3584 -0.2069 0.1242 0.0383 1.0000 Uiso
H621 0.3957 -0.3319 0.2560 0.0452 1.0000 Uiso
H622 0.3489 -0.3408 0.1923 0.0452 1.0000 Uiso
H631 0.5272 -0.4203 0.1999 0.0576 1.0000 Uiso
H632 0.5504 -0.3329 0.1926 0.0576 1.0000 Uiso
H633 0.5036 -0.3417 0.1289 0.0576 1.0000 Uiso
H661 0.0161 0.0679 0.0823 0.0231 1.0000 Uiso
H681 0.0824 0.1585 0.2242 0.0225 1.0000 Uiso
H701 0.2901 0.1180 0.2329 0.0280 1.0000 Uiso
H702 0.3439 0.0149 0.2439 0.0280 1.0000 Uiso
H731 -0.2323 0.3981 -0.0034 0.0418 1.0000 Uiso
H741 -0.4071 0.4782 0.0424 0.0494 1.0000 Uiso
H751 -0.4256 0.3943 0.1682 0.0530 1.0000 Uiso
H761 -0.2605 0.2616 0.2022 0.0425 1.0000 Uiso
H771 -0.2364 0.1560 0.0383 0.0639 1.0000 Uiso
H781 -0.3443 0.1366 0.1491 0.0750 1.0000 Uiso
H791 -0.5178 0.2613 0.1275 0.0818 1.0000 Uiso
H801 -0.5151 0.3591 0.0056 0.0745 1.0000 Uiso
H811 -0.3384 0.2924 -0.0515 0.0794 1.0000 Uiso
H821 0.3901 0.0674 0.1233 0.0417 1.0000 Uiso
H822 0.3749 0.0407 0.0582 0.0417 1.0000 Uiso
H831 0.5265 -0.0685 0.1581 0.0673 1.0000 Uiso
H832 0.5165 -0.0818 0.0856 0.0673 1.0000 Uiso
H841 0.6535 -0.0221 0.0765 0.1097 1.0000 Uiso
H842 0.5513 0.0732 0.0563 0.1097 1.0000 Uiso
H851 -0.1122 0.0754 0.3073 0.0406 1.0000 Uiso
H852 -0.0956 0.0990 0.3736 0.0406 1.0000 Uiso
H853 -0.0021 0.0789 0.3194 0.0406 1.0000 Uiso
H861 -0.1375 0.0448 0.1824 0.0426 1.0000 Uiso
H862 -0.0596 -0.0481 0.1766 0.0426 1.0000 Uiso
H863 -0.1387 0.0159 0.1156 0.0426 1.0000 Uiso
H871 0.0662 0.3885 0.1283 0.1045 1.0000 Uiso
H872 -0.0369 0.3919 0.1752 0.1045 1.0000 Uiso
H873 0.0434 0.2997 0.1695 0.1045 1.0000 Uiso
H881 -0.2085 -0.2699 0.2441 0.0590 1.0000 Uiso
H891 -0.3182 -0.6899 0.3146 0.0727 1.0000 Uiso
H901 -0.7986 -0.5750 0.2016 0.0497 0.6593 Uiso
H911 -0.7309 -0.5795 0.2036 0.1034 0.3407 Uiso

loop_
_atom_site_aniso_label
_atom_site_aniso_U_11
_atom_site_aniso_U_22
_atom_site_aniso_U_33
_atom_site_aniso_U_23
_atom_site_aniso_U_13
_atom_site_aniso_U_12
Fe1 0.0283(3) 0.0286(3) 0.0322(3) -0.0172(2) 0.0094(2) -0.0153(2)
O1 0.0370(14) 0.0271(12) 0.0229(12) -0.010(1) -0.012(1) -0.002(1)
O2 0.0283(12) 0.0235(11) 0.0247(12) -0.0146(9) 0.0015(9) -0.009(1)
N1 0.0311(15) 0.0184(13) 0.0199(13) -0.0101(11) -0.0020(11) -0.0047(11)
C1 0.0163(14) 0.0207(15) 0.0216(15) -0.0124(12) -0.0043(11) -0.0040(11)
C2 0.0129(13) 0.0265(15) 0.0183(14) -0.0086(12) -0.0061(11) -0.0060(12)
C3 0.0245(15) 0.0206(15) 0.0173(14) -0.0059(12) -0.0052(12) -0.0072(12)
C4 0.0241(15) 0.0214(15) 0.0190(15) -0.0112(12) -0.0055(12) -0.0022(12)
C5 0.0220(15) 0.0241(15) 0.0161(14) -0.0089(12) -0.0030(11) -0.0057(12)
C6 0.0205(15) 0.0210(15) 0.0190(14) -0.0071(12) -0.0074(12) -0.0066(12)
C7 0.0246(16) 0.0220(15) 0.0157(14) -0.0074(12) -0.0035(12) -0.0073(12)
C8 0.0225(15) 0.0223(15) 0.0217(15) -0.0101(13) 0.0006(12) -0.0077(12)
C9 0.0221(15) 0.0198(15) 0.0218(15) -0.0073(12) 0.0004(12) -0.0078(12)
C10 0.0304(18) 0.0217(16) 0.0315(18) -0.0076(14) 0.0029(14) -0.0090(14)
C11 0.0309(18) 0.0232(17) 0.041(2) -0.0163(15) 0.0079(16) -0.0091(14)
C12 0.0313(18) 0.0319(18) 0.0333(19) -0.0205(15) 0.0101(15) -0.0168(15)
C13 0.0289(17) 0.0255(16) 0.0264(17) -0.0133(14) 0.0022(13) -0.0110(14)
C14 0.039(2) 0.062(3) 0.053(3) -0.040(2) 0.022(2) -0.026(2)
C15 0.054(3) 0.062(3) 0.053(3) -0.018(2) 0.026(2) -0.028(2)
C16 0.069(4) 0.063(3) 0.109(5) -0.054(4) 0.058(4) -0.054(3)
C17 0.051(3) 0.109(5) 0.078(4) -0.058(4) 0.023(3) -0.052(3)
C18 0.0199(19) 0.082(4) 0.074(3) -0.036(3) 0.008(2) -0.016(2)
C19 0.0292(19) 0.036(2) 0.055(3) -0.0264(19) 0.0073(18) -0.0029(16)
C20 0.0275(19) 0.047(2) 0.063(3) -0.030(2) -0.0046(19) -0.0067(18)
C21 0.037(2) 0.061(3) 0.095(4) -0.041(3) -0.008(3) 0.002(2)
Fe2 0.0156(2) 0.0322(3) 0.0360(3) -0.0154(2) -0.00049(19) -0.00425(19)
O3 0.0264(13) 0.0531(17) 0.0180(12) -0.0107(11) -0.000(1) -0.0045(12)
O4 0.016(1) 0.018(1) 0.0237(11) -0.0044(9) -0.0059(8) -0.0028(8)
N2 0.0163(12) 0.0236(13) 0.0182(12) -0.0092(11) -0.003(1) -0.002(1)
C22 0.0155(13) 0.0163(13) 0.0170(14) -0.0029(11) -0.0014(11) -0.0063(11)
C23 0.0205(14) 0.0193(14) 0.0152(14) -0.0053(11) -0.0028(11) -0.0066(12)
C24 0.0191(14) 0.0215(15) 0.0153(14) -0.0066(11) 0.0005(11) -0.0068(12)
C25 0.0182(14) 0.0211(14) 0.0157(14) -0.0048(12) -0.0017(11) -0.0054(12)
C26 0.0165(14) 0.0218(14) 0.0158(14) -0.0067(12) -0.0022(11) -0.0063(11)
C27 0.0216(15) 0.0192(14) 0.0133(13) -0.0056(11) -0.0004(11) -0.0081(12)
C28 0.0201(14) 0.0197(14) 0.0164(14) -0.0068(12) -0.0029(11) -0.0024(12)
C29 0.0191(15) 0.0234(15) 0.0235(16) -0.0116(13) 0.0006(12) -0.0027(12)
C30 0.0206(16) 0.0318(17) 0.0279(17) -0.0158(14) 0.0027(13) -0.0085(13)
C31 0.0203(16) 0.051(2) 0.036(2) -0.0239(18) -0.0052(14) -0.0070(16)
C32 0.0241(19) 0.058(3) 0.060(3) -0.033(2) -0.0117(18) -0.0077(18)
C33 0.0210(18) 0.050(2) 0.068(3) -0.032(2) 0.0079(18) -0.0150(17)
C34 0.0256(18) 0.037(2) 0.043(2) -0.0181(17) 0.0092(16) -0.0138(15)
C35 0.036(2) 0.039(2) 0.093(4) -0.015(3) 0.001(2) -0.0152(19)
C36 0.062(3) 0.042(3) 0.055(3) -0.003(2) -0.006(2) -0.015(2)
C37 0.030(2) 0.040(2) 0.108(5) -0.030(3) 0.007(3) -0.0004(19)
C38 0.122(6) 0.050(3) 0.052(3) -0.028(3) 0.012(3) -0.045(3)
C39 0.068(4) 0.046(3) 0.088(4) -0.018(3) -0.028(3) -0.028(3)
C40 0.0267(17) 0.0221(16) 0.0305(18) 0.0032(13) -0.0120(14) -0.0106(14)
C41 0.033(2) 0.026(2) 0.094(4) 0.005(2) -0.029(2) -0.0031(17)
C42 0.057(3) 0.033(3) 0.160(7) 0.024(3) -0.067(4) -0.014(2)
Fe3 0.0314(3) 0.0225(2) 0.0254(3) -0.00975(19) 0.0007(2) -0.0133(2)
O5 0.0254(12) 0.0316(13) 0.0259(12) -0.015(1) 0.0051(9) -0.012(1)
O6 0.0194(11) 0.0268(12) 0.0243(11) -0.0119(9) -0.0037(9) -0.0078(9)
N3 0.0209(13) 0.0274(14) 0.0159(12) -0.009(1) -0.002(1) -0.0121(11)
C43 0.0185(14) 0.0200(14) 0.0188(14) -0.0116(12) 0.0000(11) -0.0062(12)
C44 0.0170(14) 0.0183(14) 0.0177(14) -0.0095(11) -0.0001(11) -0.0023(11)
C45 0.0188(14) 0.0170(14) 0.0180(14) -0.0070(11) 0.0003(11) -0.0048(11)
C46 0.0183(14) 0.0205(14) 0.0177(14) -0.0091(12) -0.0011(11) -0.0061(12)
C47 0.0229(15) 0.0210(14) 0.0145(13) -0.0077(11) -0.0003(11) -0.0080(12)
C48 0.0191(14) 0.0197(14) 0.0189(14) -0.0108(12) 0.0029(11) -0.0079(12)
C49 0.0231(15) 0.0247(15) 0.0149(14) -0.0081(12) 0.0034(11) -0.0120(13)
C50 0.0207(15) 0.0167(14) 0.0220(15) -0.0056(12) -0.0028(12) -0.0071(12)
C51 0.0222(15) 0.0196(15) 0.0287(17) -0.0077(13) -0.0039(13) -0.0066(12)
C52 0.0234(17) 0.0277(17) 0.044(2) -0.0121(15) -0.0025(15) -0.0119(14)
C53 0.0303(19) 0.033(2) 0.057(3) -0.0121(18) -0.0097(18) -0.0151(16)
C54 0.053(3) 0.039(2) 0.037(2) -0.0067(17) -0.0184(19) -0.0252(19)
C55 0.0383(19) 0.0316(18) 0.0224(16) -0.0024(14) -0.0086(14) -0.0223(16)
C56 0.053(3) 0.0243(19) 0.056(3) -0.0093(18) -0.018(2) -0.0022(18)
C57 0.072(3) 0.0238(19) 0.039(2) -0.0035(17) -0.003(2) -0.012(2)
C58 0.072(3) 0.028(2) 0.061(3) -0.013(2) -0.003(2) -0.027(2)
C59 0.087(4) 0.029(2) 0.048(3) -0.022(2) 0.001(3) -0.008(2)
C60 0.045(3) 0.030(2) 0.075(3) -0.017(2) 0.014(2) -0.0030(19)
C61 0.0223(17) 0.0360(19) 0.037(2) -0.0161(16) -0.0028(14) -0.0076(15)
C62 0.031(2) 0.037(2) 0.045(2) -0.0046(18) -0.0016(17) -0.0033(17)
C63 0.032(2) 0.050(3) 0.061(3) -0.002(2) 0.006(2) 0.006(2)
Fe4 0.0238(3) 0.0328(3) 0.0365(3) -0.0175(2) -0.0093(2) -0.0009(2)
O7 0.0311(13) 0.0400(15) 0.0199(12) -0.0076(11) -0.002(1) 0.0007(11)
O8 0.016(1) 0.0270(12) 0.0313(12) -0.014(1) 0.0011(9) -0.0080(9)
N4 0.0179(13) 0.0267(14) 0.0182(13) -0.0101(11) -0.001(1) -0.0039(11)
C64 0.0157(14) 0.0206(14) 0.0195(14) -0.0082(12) 0.0028(11) -0.0072(11)
C65 0.0202(14) 0.0233(15) 0.0156(14) -0.0072(12) 0.0035(11) -0.0126(12)
C66 0.0196(14) 0.0245(15) 0.0137(13) -0.0050(12) -0.0019(11) -0.0109(12)
C67 0.0178(14) 0.0215(15) 0.0145(14) -0.0030(12) 0.0006(11) -0.0071(12)
C68 0.0181(14) 0.0210(14) 0.0170(14) -0.0079(12) 0.0014(11) -0.0077(12)
C69 0.0177(14) 0.0232(15) 0.0165(14) -0.0077(12) 0.0029(11) -0.0113(12)
C70 0.0183(14) 0.0286(16) 0.0230(16) -0.0121(13) -0.0011(12) -0.0113(13)
C71 0.0254(16) 0.0283(17) 0.0202(15) -0.0089(13) -0.0029(13) -0.0091(13)
C72 0.0236(16) 0.0298(17) 0.0263(17) -0.0101(14) -0.0042(13) -0.0030(14)
C73 0.037(2) 0.0286(19) 0.039(2) -0.0076(16) -0.0079(17) -0.0051(16)
C74 0.034(2) 0.031(2) 0.059(3) -0.0207(19) -0.0120(19) 0.0004(16)
C75 0.0256(18) 0.055(3) 0.052(3) -0.037(2) -0.0056(17) 0.0011(18)
C76 0.0244(17) 0.052(2) 0.0295(19) -0.0205(18) -0.0026(15) -0.0004(17)
C77 0.045(2) 0.043(2) 0.072(3) -0.036(2) -0.004(2) -0.014(2)
C78 0.052(3) 0.049(3) 0.087(4) -0.022(3) -0.009(3) -0.022(2)
C79 0.039(3) 0.069(3) 0.097(5) -0.039(3) -0.006(3) -0.022(2)
C80 0.050(3) 0.051(3) 0.084(4) -0.034(3) -0.033(3) -0.003(2)
C81 0.080(4) 0.063(3) 0.056(3) -0.030(3) -0.022(3) -0.021(3)
C82 0.0223(17) 0.037(2) 0.045(2) -0.0168(17) 0.0115(15) -0.0147(15)
C83 0.025(2) 0.054(3) 0.090(4) -0.034(3) 0.015(2) -0.0139(19)
C84 0.050(3) 0.090(5) 0.134(7) -0.056(5) 0.027(4) -0.034(3)
O9 0.0341(13) 0.0309(13) 0.0217(12) -0.006(1) -0.006(1) -0.0110(11)
C85 0.0299(19) 0.039(2) 0.032(2) -0.0011(16) -0.0051(15) -0.0133(16)
O10 0.0319(13) 0.0354(13) 0.0251(12) -0.014(1) 0.002(1) -0.0143(11)
C86 0.042(2) 0.0313(19) 0.033(2) -0.0090(16) 0.0065(16) -0.0165(17)
O11 0.148(5) 0.192(7) 0.042(2) 0.010(3) -0.010(3) -0.102(5)
C87 0.163(8) 0.042(3) 0.057(4) 0.000(3) -0.004(4) -0.025(4)
Cl1 0.0888(12) 0.1502(18) 0.172(2) -0.1311(18) 0.0677(13) -0.0847(13)
Cl2 0.0625(8) 0.0505(7) 0.0566(7) 0.0002(6) 0.0019(6) -0.0157(6)
Cl3 0.0810(11) 0.1431(17) 0.1144(14) -0.0970(14) 0.042(1) -0.0730(12)
C88 0.052(3) 0.050(3) 0.045(3) -0.012(2) 0.011(2) -0.023(2)
Cl4 0.0737(13) 0.118(2) 0.198(3) 0.015(2) -0.0198(16) -0.0177(13)
Cl5 0.1073(12) 0.0546(8) 0.0554(8) -0.0005(6) -0.0165(8) -0.0361(8)
Cl6 0.088(1) 0.088(1) 0.0411(7) -0.0010(7) -0.0206(7) -0.0392(9)
C89 0.086(4) 0.043(3) 0.053(3) 0.004(2) -0.034(3) -0.027(3)
Cl7 0.0550(8) 0.0561(7) 0.0773(9) -0.0153(7) 0.0028(7) 0.0046(6)
Cl8 0.0317(9) 0.105(2) 0.0505(12) 0.0034(13) -0.0034(8) -0.0013(11)
Cl9 0.0945(19) 0.0491(11) 0.0465(11) -0.0186(8) 0.0171(11) -0.0108(11)
C90 0.036(3) 0.0532(13) 0.035(3) -0.010(3) 0.004(2) -0.009(3)
Cl10 0.075(3) 0.092(4) 0.090(4) 0.005(3) -0.000(3) -0.025(3)
Cl11 0.116(7) 0.216(11) 0.097(5) -0.051(6) 0.005(4) 0.086(7)
C91 0.061(12) 0.090(14) 0.11(1) -0.057(9) 0.002(5) 0.035(9)

loop_
_atom_type_symbol
_atom_type_scat_dispersion_real
_atom_type_scat_dispersion_imag
_atom_type_scat_Cromer_Mann_a1
_atom_type_scat_Cromer_Mann_b1
_atom_type_scat_Cromer_Mann_a2
_atom_type_scat_Cromer_Mann_b2
_atom_type_scat_Cromer_Mann_a3
_atom_type_scat_Cromer_Mann_b3
_atom_type_scat_Cromer_Mann_a4
_atom_type_scat_Cromer_Mann_b4
_atom_type_scat_Cromer_Mann_c
_atom_type_scat_source
'C   ' 0.0020 0.0020 2.3100 20.8439 1.0200 10.2075 1.5886 0.5687 0.8650 51.6512 0.2156 International_Tables_Vol_IV_Table_2.2B
'H   ' 0.0000 0.0000 0.4930 10.5109 0.3229 26.1257 0.1402 3.1424 0.0408 57.7997 0.0030 International_Tables_Vol_IV_Table_2.2B
'Cl  ' 0.1320 0.1590 11.4604 0.0104 7.1964 1.1662 6.2556 18.5194 1.6455 47.7784 -9.5574 International_Tables_Vol_IV_Table_2.2B
'Fe  ' 0.3010 0.8450 11.7695 4.7611 7.3573 0.3072 3.5222 15.3535 2.3045 76.8805 1.0369 International_Tables_Vol_IV_Table_2.2B
'N   ' 0.0040 0.0030 12.2126 0.0057 3.1322 9.8933 2.0125 28.9975 1.1663 0.5826 -11.5290 International_Tables_Vol_IV_Table_2.2B
'O   ' 0.0080 0.0060 3.0485 13.2771 2.2868 5.7011 1.5463 0.3239 0.8670 32.9089 0.2508 International_Tables_Vol_IV_Table_2.2B

loop_
_geom_angle_atom_site_label_1
_geom_angle_site_symmetry_1
_geom_angle_atom_site_label_2
_geom_angle_site_symmetry_2
_geom_angle_atom_site_label_3
_geom_angle_site_symmetry_3
_geom_angle
_geom_angle_publ_flag
C9 . Fe1 . C10 . 41.18(13) yes
C9 . Fe1 . C11 . 68.60(13) yes
C10 . Fe1 . C11 . 40.51(15) yes
C9 . Fe1 . C12 . 69.18(13) yes
C10 . Fe1 . C12 . 68.61(15) yes
C11 . Fe1 . C12 . 40.28(16) yes
C9 . Fe1 . C13 . 41.56(13) yes
C10 . Fe1 . C13 . 69.35(14) yes
C11 . Fe1 . C13 . 68.46(14) yes
C12 . Fe1 . C13 . 40.96(13) yes
C9 . Fe1 . C14 . 106.00(16) yes
C10 . Fe1 . C14 . 119.85(17) yes
C11 . Fe1 . C14 . 155.65(19) yes
C12 . Fe1 . C14 . 162.06(19) yes
C13 . Fe1 . C14 . 124.16(17) yes
C9 . Fe1 . C15 . 125.56(19) yes
C10 . Fe1 . C15 . 108.8(2) yes
C11 . Fe1 . C15 . 122.2(2) yes
C12 . Fe1 . C15 . 156.01(19) yes
C13 . Fe1 . C15 . 162.39(19) yes
C9 . Fe1 . C16 . 164.0(3) yes
C10 . Fe1 . C16 . 128.0(3) yes
C11 . Fe1 . C16 . 110.82(19) yes
C12 . Fe1 . C16 . 121.43(18) yes
C13 . Fe1 . C16 . 154.2(2) yes
C9 . Fe1 . C17 . 152.4(2) yes
C10 . Fe1 . C17 . 165.2(2) yes
C11 . Fe1 . C17 . 127.8(2) yes
C12 . Fe1 . C17 . 107.83(19) yes
C13 . Fe1 . C17 . 118.0(2) yes
C9 . Fe1 . C18 . 117.57(19) yes
C10 . Fe1 . C18 . 153.52(19) yes
C11 . Fe1 . C18 . 163.3(2) yes
C12 . Fe1 . C18 . 125.0(2) yes
C13 . Fe1 . C18 . 105.1(2) yes
C14 . Fe1 . C15 . 40.5(2) yes
C14 . Fe1 . C16 . 67.58(19) yes
C15 . Fe1 . C16 . 40.2(2) yes
C14 . Fe1 . C17 . 68.0(2) yes
C15 . Fe1 . C17 . 68.3(3) yes
C16 . Fe1 . C17 . 40.6(3) yes
C14 . Fe1 . C18 . 40.7(2) yes
C15 . Fe1 . C18 . 68.4(2) yes
C16 . Fe1 . C18 . 67.8(3) yes
C17 . Fe1 . C18 . 40.3(2) yes
C1 . O2 . C19 . 115.8(3) yes
C4 . N1 . C8 . 123.5(3) yes
C4 . N1 . H1 . 118.2 no
C8 . N1 . H1 . 118.2 no
O2 . C1 . C2 . 120.2(3) yes
O2 . C1 . C6 . 118.0(3) yes
C2 . C1 . C6 . 121.5(3) yes
C1 . C2 . C3 . 118.8(3) yes
C1 . C2 . C70 . 121.1(3) yes
C3 . C2 . C70 . 119.8(3) yes
C2 . C3 . C4 . 120.7(3) yes
C2 . C3 . H31 . 119.7 no
C4 . C3 . H31 . 119.7 no
N1 . C4 . C3 . 121.5(3) yes
N1 . C4 . C5 . 118.6(3) yes
C3 . C4 . C5 . 119.9(3) yes
C4 . C5 . C6 . 120.8(3) yes
C4 . C5 . H51 . 119.6 no
C6 . C5 . H51 . 119.6 no
C1 . C6 . C5 . 118.1(3) yes
C1 . C6 . C7 . 120.9(3) yes
C5 . C6 . C7 . 120.9(3) yes
C6 . C7 . C23 . 111.1(2) yes
C6 . C7 . H71 . 109.1 no
C23 . C7 . H71 . 109.1 no
C6 . C7 . H72 . 109.1 no
C23 . C7 . H72 . 109.1 no
H71 . C7 . H72 . 109.5 no
O1 . C8 . N1 . 122.6(3) yes
O1 . C8 . C9 . 121.3(3) yes
N1 . C8 . C9 . 116.1(3) yes
Fe1 . C9 . C8 . 118.6(2) yes
Fe1 . C9 . C10 . 70.4(2) yes
C8 . C9 . C10 . 123.5(3) yes
Fe1 . C9 . C13 . 69.19(19) yes
C8 . C9 . C13 . 128.1(3) yes
C10 . C9 . C13 . 107.8(3) yes
Fe1 . C10 . C9 . 68.42(19) yes
Fe1 . C10 . C11 . 70.3(2) yes
C9 . C10 . C11 . 107.5(3) yes
Fe1 . C10 . H101 . 126.6 no
C9 . C10 . H101 . 126.3 no
C11 . C10 . H101 . 126.3 no
Fe1 . C11 . C10 . 69.2(2) yes
Fe1 . C11 . C12 . 69.3(2) yes
C10 . C11 . C12 . 108.8(3) yes
Fe1 . C11 . H111 . 127.5 no
C10 . C11 . H111 . 125.6 no
C12 . C11 . H111 . 125.6 no
Fe1 . C12 . C11 . 70.4(2) yes
Fe1 . C12 . C13 . 68.50(19) yes
C11 . C12 . C13 . 108.0(3) yes
Fe1 . C12 . H121 . 126.7 no
C11 . C12 . H121 . 126.0 no
C13 . C12 . H121 . 126.0 no
Fe1 . C13 . C9 . 69.26(19) yes
Fe1 . C13 . C12 . 70.5(2) yes
C9 . C13 . C12 . 107.9(3) yes
Fe1 . C13 . H131 . 125.7 no
C9 . C13 . H131 . 126.1 no
C12 . C13 . H131 . 126.1 no
Fe1 . C14 . C15 . 70.0(3) yes
Fe1 . C14 . C18 . 70.0(2) yes
C15 . C14 . C18 . 108.6(4) yes
Fe1 . C14 . H141 . 125.8 no
C15 . C14 . H141 . 125.7 no
C18 . C14 . H141 . 125.7 no
Fe1 . C15 . C14 . 69.5(3) yes
Fe1 . C15 . C16 . 70.1(3) yes
C14 . C15 . C16 . 107.4(5) yes
Fe1 . C15 . H151 . 125.7 no
C14 . C15 . H151 . 126.3 no
C16 . C15 . H151 . 126.3 no
Fe1 . C16 . C15 . 69.7(3) yes
Fe1 . C16 . C17 . 69.5(3) yes
C15 . C16 . C17 . 108.5(5) yes
Fe1 . C16 . H161 . 126.7 no
C15 . C16 . H161 . 125.7 no
C17 . C16 . H161 . 125.7 no
Fe1 . C17 . C16 . 69.9(3) yes
Fe1 . C17 . C18 . 69.9(3) yes
C16 . C17 . C18 . 107.8(5) yes
Fe1 . C17 . H171 . 125.6 no
C16 . C17 . H171 . 126.1 no
C18 . C17 . H171 . 126.1 no
Fe1 . C18 . C14 . 69.3(3) yes
Fe1 . C18 . C17 . 69.8(3) yes
C14 . C18 . C17 . 107.7(5) yes
Fe1 . C18 . H181 . 126.3 no
C14 . C18 . H181 . 126.2 no
C17 . C18 . H181 . 126.2 no
O2 . C19 . C20 . 114.4(3) yes
O2 . C19 . H191 . 108.2 no
C20 . C19 . H191 . 108.2 no
O2 . C19 . H192 . 108.2 no
C20 . C19 . H192 . 108.2 no
H191 . C19 . H192 . 109.5 no
C19 . C20 . C21 . 111.4(4) yes
C19 . C20 . H201 . 109.0 no
C21 . C20 . H201 . 109.0 no
C19 . C20 . H202 . 109.0 no
C21 . C20 . H202 . 109.0 no
H201 . C20 . H202 . 109.5 no
C20 . C21 . H211 . 109.5 no
C20 . C21 . H212 . 109.5 no
H211 . C21 . H212 . 109.5 no
C20 . C21 . H213 . 109.5 no
H211 . C21 . H213 . 109.5 no
H212 . C21 . H213 . 109.5 no
C30 . Fe2 . C31 . 41.13(15) yes
C30 . Fe2 . C32 . 68.63(16) yes
C31 . Fe2 . C32 . 40.76(15) yes
C30 . Fe2 . C33 . 68.94(15) yes
C31 . Fe2 . C33 . 68.85(17) yes
C32 . Fe2 . C33 . 40.5(2) yes
C30 . Fe2 . C34 . 41.34(14) yes
C31 . Fe2 . C34 . 69.26(17) yes
C32 . Fe2 . C34 . 68.39(19) yes
C33 . Fe2 . C34 . 40.66(17) yes
C30 . Fe2 . C35 . 112.19(17) yes
C31 . Fe2 . C35 . 110.1(2) yes
C32 . Fe2 . C35 . 137.0(2) yes
C33 . Fe2 . C35 . 177.1(2) yes
C34 . Fe2 . C35 . 141.88(19) yes
C30 . Fe2 . C36 . 141.05(19) yes
C31 . Fe2 . C36 . 112.2(2) yes
C32 . Fe2 . C36 . 111.3(2) yes
C33 . Fe2 . C36 . 137.6(2) yes
C34 . Fe2 . C36 . 177.52(19) yes
C30 . Fe2 . C37 . 175.9(2) yes
C31 . Fe2 . C37 . 143.0(2) yes
C32 . Fe2 . C37 . 114.9(2) yes
C33 . Fe2 . C37 . 112.08(19) yes
C34 . Fe2 . C37 . 136.9(2) yes
C30 . Fe2 . C38 . 135.7(2) yes
C31 . Fe2 . C38 . 175.2(2) yes
C32 . Fe2 . C38 . 144.0(3) yes
C33 . Fe2 . C38 . 114.4(2) yes
C34 . Fe2 . C38 . 110.6(2) yes
C30 . Fe2 . C39 . 109.31(19) yes
C31 . Fe2 . C39 . 134.8(2) yes
C32 . Fe2 . C39 . 175.0(2) yes
C33 . Fe2 . C39 . 143.7(2) yes
C34 . Fe2 . C39 . 113.4(2) yes
C35 . Fe2 . C36 . 39.9(2) yes
C35 . Fe2 . C37 . 67.0(2) yes
C36 . Fe2 . C37 . 40.7(2) yes
C35 . Fe2 . C38 . 66.8(2) yes
C36 . Fe2 . C38 . 68.0(2) yes
C37 . Fe2 . C38 . 40.1(3) yes
C35 . Fe2 . C39 . 38.9(3) yes
C36 . Fe2 . C39 . 67.1(2) yes
C37 . Fe2 . C39 . 67.4(2) yes
C38 . Fe2 . C39 . 40.6(3) yes
C22 . O4 . C40 . 111.8(2) yes
C25 . N2 . C29 . 123.2(3) yes
C25 . N2 . H2 . 118.4 no
C29 . N2 . H2 . 118.4 no
O4 . C22 . C23 . 119.3(3) yes
O4 . C22 . C27 . 119.6(3) yes
C23 . C22 . C27 . 121.1(3) yes
C7 . C23 . C22 . 122.0(3) yes
C7 . C23 . C24 . 119.3(3) yes
C22 . C23 . C24 . 118.7(3) yes
C23 . C24 . C25 . 120.6(3) yes
C23 . C24 . H241 . 119.7 no
C25 . C24 . H241 . 119.7 no
N2 . C25 . C24 . 122.2(3) yes
N2 . C25 . C26 . 118.5(3) yes
C24 . C25 . C26 . 119.3(3) yes
C25 . C26 . C27 . 121.2(3) yes
C25 . C26 . H261 . 119.4 no
C27 . C26 . H261 . 119.4 no
C22 . C27 . C26 . 118.6(3) yes
C22 . C27 . C28 . 121.7(3) yes
C26 . C27 . C28 . 119.7(3) yes
C27 . C28 . C44 . 109.6(2) yes
C27 . C28 . H281 . 109.4 no
C44 . C28 . H281 . 109.4 no
C27 . C28 . H282 . 109.4 no
C44 . C28 . H282 . 109.4 no
H281 . C28 . H282 . 109.5 no
O3 . C29 . N2 . 123.8(3) yes
O3 . C29 . C30 . 120.8(3) yes
N2 . C29 . C30 . 115.3(3) yes
Fe2 . C30 . C29 . 123.5(2) yes
Fe2 . C30 . C31 . 69.7(2) yes
C29 . C30 . C31 . 129.5(3) yes
Fe2 . C30 . C34 . 70.2(2) yes
C29 . C30 . C34 . 122.3(3) yes
C31 . C30 . C34 . 108.1(3) yes
Fe2 . C31 . C30 . 69.2(2) yes
Fe2 . C31 . C32 . 70.1(2) yes
C30 . C31 . C32 . 107.5(4) yes
Fe2 . C31 . H311 . 126.0 no
C30 . C31 . H311 . 126.2 no
C32 . C31 . H311 . 126.2 no
Fe2 . C32 . C31 . 69.2(2) yes
Fe2 . C32 . C33 . 70.2(2) yes
C31 . C32 . C33 . 109.0(4) yes
Fe2 . C32 . H321 . 126.7 no
C31 . C32 . H321 . 125.5 no
C33 . C32 . H321 . 125.5 no
Fe2 . C33 . C32 . 69.3(2) yes
Fe2 . C33 . C34 . 69.4(2) yes
C32 . C33 . C34 . 107.9(3) yes
Fe2 . C33 . H331 . 126.8 no
C32 . C33 . H331 . 126.1 no
C34 . C33 . H331 . 126.1 no
Fe2 . C34 . C30 . 68.5(2) yes
Fe2 . C34 . C33 . 69.9(2) yes
C30 . C34 . C33 . 107.5(4) yes
Fe2 . C34 . H341 . 126.9 no
C30 . C34 . H341 . 126.3 no
C33 . C34 . H341 . 126.3 no
Fe2 . C35 . C36 . 70.5(3) yes
Fe2 . C35 . C39 . 70.4(3) yes
C36 . C35 . C39 . 110.3(5) yes
Fe2 . C35 . H351 . 125.9 no
C36 . C35 . H351 . 124.8 no
C39 . C35 . H351 . 124.8 no
Fe2 . C36 . C35 . 69.6(3) yes
Fe2 . C36 . C37 . 69.4(3) yes
C35 . C36 . C37 . 106.0(5) yes
Fe2 . C36 . H361 . 125.6 no
C35 . C36 . H361 . 127.0 no
C37 . C36 . H361 . 127.0 no
Fe2 . C37 . C36 . 69.9(3) yes
Fe2 . C37 . C38 . 69.8(3) yes
C36 . C37 . C38 . 108.1(5) yes
Fe2 . C37 . H371 . 126.0 no
C36 . C37 . H371 . 125.9 no
C38 . C37 . H371 . 125.9 no
Fe2 . C38 . C37 . 70.1(3) yes
Fe2 . C38 . C39 . 69.6(3) yes
C37 . C38 . C39 . 107.1(5) yes
Fe2 . C38 . H381 . 125.5 no
C37 . C38 . H381 . 126.5 no
C39 . C38 . H381 . 126.5 no
Fe2 . C39 . C35 . 70.7(3) yes
Fe2 . C39 . C38 . 69.9(3) yes
C35 . C39 . C38 . 108.4(5) yes
Fe2 . C39 . H391 . 125.2 no
C35 . C39 . H391 . 125.8 no
C38 . C39 . H391 . 125.8 no
O4 . C40 . C41 . 109.2(3) yes
O4 . C40 . H401 . 109.5 no
C41 . C40 . H401 . 109.5 no
O4 . C40 . H402 . 109.5 no
C41 . C40 . H402 . 109.5 no
H401 . C40 . H402 . 109.5 no
C40 . C41 . C42 . 111.1(4) yes
C40 . C41 . H411 . 109.1 no
C42 . C41 . H411 . 109.1 no
C40 . C41 . H412 . 109.1 no
C42 . C41 . H412 . 109.1 no
H411 . C41 . H412 . 109.5 no
C41 . C42 . H421 . 109.5 no
C41 . C42 . H422 . 109.5 no
H421 . C42 . H422 . 109.5 no
C41 . C42 . H423 . 109.5 no
H421 . C42 . H423 . 109.5 no
H422 . C42 . H423 . 109.5 no
C51 . Fe3 . C52 . 41.33(14) yes
C51 . Fe3 . C53 . 68.85(14) yes
C52 . Fe3 . C53 . 40.58(16) yes
C51 . Fe3 . C54 . 68.99(15) yes
C52 . Fe3 . C54 . 68.48(18) yes
C53 . Fe3 . C54 . 40.34(19) yes
C51 . Fe3 . C55 . 41.57(14) yes
C52 . Fe3 . C55 . 69.55(16) yes
C53 . Fe3 . C55 . 68.80(16) yes
C54 . Fe3 . C55 . 40.92(15) yes
C51 . Fe3 . C56 . 106.46(16) yes
C52 . Fe3 . C56 . 122.04(17) yes
C53 . Fe3 . C56 . 158.3(2) yes
C54 . Fe3 . C56 . 159.6(2) yes
C55 . Fe3 . C56 . 122.59(17) yes
C51 . Fe3 . C57 . 123.70(16) yes
C52 . Fe3 . C57 . 108.45(18) yes
C53 . Fe3 . C57 . 123.6(2) yes
C54 . Fe3 . C57 . 158.5(2) yes
C55 . Fe3 . C57 . 159.81(17) yes
C51 . Fe3 . C58 . 160.77(18) yes
C52 . Fe3 . C58 . 124.77(19) yes
C53 . Fe3 . C58 . 109.23(19) yes
C54 . Fe3 . C58 . 122.77(18) yes
C55 . Fe3 . C58 . 157.10(18) yes
C51 . Fe3 . C59 . 155.9(2) yes
C52 . Fe3 . C59 . 161.7(2) yes
C53 . Fe3 . C59 . 125.3(2) yes
C54 . Fe3 . C59 . 108.00(19) yes
C55 . Fe3 . C59 . 120.40(19) yes
C51 . Fe3 . C60 . 120.11(18) yes
C52 . Fe3 . C60 . 156.8(2) yes
C53 . Fe3 . C60 . 160.6(2) yes
C54 . Fe3 . C60 . 123.5(2) yes
C55 . Fe3 . C60 . 105.63(18) yes
C56 . Fe3 . C57 . 40.3(2) yes
C56 . Fe3 . C58 . 67.9(2) yes
C57 . Fe3 . C58 . 40.3(2) yes
C56 . Fe3 . C59 . 67.6(2) yes
C57 . Fe3 . C59 . 67.8(2) yes
C58 . Fe3 . C59 . 40.8(2) yes
C56 . Fe3 . C60 . 40.3(2) yes
C57 . Fe3 . C60 . 67.9(2) yes
C58 . Fe3 . C60 . 68.3(2) yes
C59 . Fe3 . C60 . 40.3(2) yes
C43 . O6 . C61 . 115.0(2) yes
C46 . N3 . C50 . 123.8(3) yes
C46 . N3 . H3 . 118.1 no
C50 . N3 . H3 . 118.1 no
O6 . C43 . C44 . 118.6(3) yes
O6 . C43 . C48 . 120.2(3) yes
C44 . C43 . C48 . 121.1(3) yes
C28 . C44 . C43 . 120.9(3) yes
C28 . C44 . C45 . 120.3(3) yes
C43 . C44 . C45 . 118.6(3) yes
C44 . C45 . C46 . 120.9(3) yes
C44 . C45 . H451 . 119.5 no
C46 . C45 . H451 . 119.5 no
N3 . C46 . C45 . 121.0(3) yes
N3 . C46 . C47 . 119.3(3) yes
C45 . C46 . C47 . 119.7(3) yes
C46 . C47 . C48 . 121.2(3) yes
C46 . C47 . H471 . 119.4 no
C48 . C47 . H471 . 119.4 no
C43 . C48 . C47 . 118.1(3) yes
C43 . C48 . C49 . 120.9(3) yes
C47 . C48 . C49 . 120.8(3) yes
C48 . C49 . C65 . 110.4(2) yes
C48 . C49 . H491 . 109.2 no
C65 . C49 . H491 . 109.2 no
C48 . C49 . H492 . 109.2 no
C65 . C49 . H492 . 109.2 no
H491 . C49 . H492 . 109.5 no
O5 . C50 . N3 . 123.0(3) yes
O5 . C50 . C51 . 120.3(3) yes
N3 . C50 . C51 . 116.7(3) yes
Fe3 . C51 . C50 . 121.7(2) yes
Fe3 . C51 . C52 . 69.77(19) yes
C50 . C51 . C52 . 123.4(3) yes
Fe3 . C51 . C55 . 69.37(19) yes
C50 . C51 . C55 . 128.7(3) yes
C52 . C51 . C55 . 107.7(3) yes
Fe3 . C52 . C51 . 68.90(19) yes
Fe3 . C52 . C53 . 70.3(2) yes
C51 . C52 . C53 . 107.9(3) yes
Fe3 . C52 . H521 . 126.3 no
C51 . C52 . H521 . 126.1 no
C53 . C52 . H521 . 126.1 no
Fe3 . C53 . C52 . 69.1(2) yes
Fe3 . C53 . C54 . 69.4(2) yes
C52 . C53 . C54 . 108.3(3) yes
Fe3 . C53 . H531 . 127.3 no
C52 . C53 . H531 . 125.8 no
C54 . C53 . H531 . 125.8 no
Fe3 . C54 . C53 . 70.3(2) yes
Fe3 . C54 . C55 . 69.1(2) yes
C53 . C54 . C55 . 108.9(3) yes
Fe3 . C54 . H541 . 126.6 no
C53 . C54 . H541 . 125.5 no
C55 . C54 . H541 . 125.5 no
Fe3 . C55 . C51 . 69.06(19) yes
Fe3 . C55 . C54 . 70.0(2) yes
C51 . C55 . C54 . 107.2(3) yes
Fe3 . C55 . H551 . 126.1 no
C51 . C55 . H551 . 126.4 no
C54 . C55 . H551 . 126.4 no
Fe3 . C56 . C57 . 70.0(3) yes
Fe3 . C56 . C60 . 69.7(3) yes
C57 . C56 . C60 . 108.4(4) yes
Fe3 . C56 . H561 . 126.0 no
C57 . C56 . H561 . 125.8 no
C60 . C56 . H561 . 125.8 no
Fe3 . C57 . C56 . 69.7(2) yes
Fe3 . C57 . C58 . 70.2(3) yes
C56 . C57 . C58 . 108.4(4) yes
Fe3 . C57 . H571 . 125.9 no
C56 . C57 . H571 . 125.8 no
C58 . C57 . H571 . 125.8 no
Fe3 . C58 . C57 . 69.5(2) yes
Fe3 . C58 . C59 . 69.5(2) yes
C57 . C58 . C59 . 107.1(4) yes
Fe3 . C58 . H581 . 126.1 no
C57 . C58 . H581 . 126.5 no
C59 . C58 . H581 . 126.5 no
Fe3 . C59 . C58 . 69.7(2) yes
Fe3 . C59 . C60 . 69.3(2) yes
C58 . C59 . C60 . 107.9(4) yes
Fe3 . C59 . H591 . 126.6 no
C58 . C59 . H591 . 126.0 no
C60 . C59 . H591 . 126.0 no
Fe3 . C60 . C56 . 70.0(3) yes
Fe3 . C60 . C59 . 70.4(3) yes
C56 . C60 . C59 . 108.2(4) yes
Fe3 . C60 . H601 . 125.2 no
C56 . C60 . H601 . 125.9 no
C59 . C60 . H601 . 125.9 no
O6 . C61 . C62 . 113.1(3) yes
O6 . C61 . H611 . 108.6 no
C62 . C61 . H611 . 108.6 no
O6 . C61 . H612 . 108.6 no
C62 . C61 . H612 . 108.6 no
H611 . C61 . H612 . 109.5 no
C61 . C62 . C63 . 109.8(4) yes
C61 . C62 . H621 . 109.4 no
C63 . C62 . H621 . 109.4 no
C61 . C62 . H622 . 109.4 no
C63 . C62 . H622 . 109.4 no
H621 . C62 . H622 . 109.5 no
C62 . C63 . H631 . 109.5 no
C62 . C63 . H632 . 109.5 no
H631 . C63 . H632 . 109.5 no
C62 . C63 . H633 . 109.5 no
H631 . C63 . H633 . 109.5 no
H632 . C63 . H633 . 109.5 no
C72 . Fe4 . C73 . 41.26(15) yes
C72 . Fe4 . C74 . 68.72(15) yes
C73 . Fe4 . C74 . 40.50(17) yes
C72 . Fe4 . C75 . 68.84(15) yes
C73 . Fe4 . C75 . 68.34(18) yes
C74 . Fe4 . C75 . 40.3(2) yes
C72 . Fe4 . C76 . 41.24(15) yes
C73 . Fe4 . C76 . 69.10(17) yes
C74 . Fe4 . C76 . 68.45(18) yes
C75 . Fe4 . C76 . 40.79(16) yes
C72 . Fe4 . C77 . 106.76(17) yes
C73 . Fe4 . C77 . 119.85(19) yes
C74 . Fe4 . C77 . 155.0(2) yes
C75 . Fe4 . C77 . 163.1(2) yes
C76 . Fe4 . C77 . 125.32(19) yes
C72 . Fe4 . C78 . 120.63(19) yes
C73 . Fe4 . C78 . 155.5(2) yes
C74 . Fe4 . C78 . 163.1(2) yes
C75 . Fe4 . C78 . 126.6(2) yes
C76 . Fe4 . C78 . 108.4(2) yes
C72 . Fe4 . C79 . 156.3(2) yes
C73 . Fe4 . C79 . 161.7(2) yes
C74 . Fe4 . C79 . 125.9(2) yes
C75 . Fe4 . C79 . 109.1(2) yes
C76 . Fe4 . C79 . 121.6(2) yes
C72 . Fe4 . C80 . 162.0(2) yes
C73 . Fe4 . C80 . 124.7(2) yes
C74 . Fe4 . C80 . 107.78(19) yes
C75 . Fe4 . C80 . 120.70(19) yes
C76 . Fe4 . C80 . 155.6(2) yes
C72 . Fe4 . C81 . 123.0(2) yes
C73 . Fe4 . C81 . 105.9(2) yes
C74 . Fe4 . C81 . 120.4(2) yes
C75 . Fe4 . C81 . 156.1(2) yes
C76 . Fe4 . C81 . 160.9(2) yes
C77 . Fe4 . C78 . 40.4(2) yes
C77 . Fe4 . C79 . 68.0(2) yes
C78 . Fe4 . C79 . 40.4(2) yes
C77 . Fe4 . C80 . 68.5(2) yes
C78 . Fe4 . C80 . 67.8(2) yes
C79 . Fe4 . C80 . 39.7(3) yes
C77 . Fe4 . C81 . 40.0(2) yes
C78 . Fe4 . C81 . 68.1(3) yes
C79 . Fe4 . C81 . 68.7(3) yes
C80 . Fe4 . C81 . 42.3(2) yes
C64 . O8 . C82 . 111.9(3) yes
C67 . N4 . C71 . 122.4(3) yes
C67 . N4 . H4 . 118.8 no
C71 . N4 . H4 . 118.8 no
O8 . C64 . C65 . 119.5(3) yes
O8 . C64 . C69 . 119.2(3) yes
C65 . C64 . C69 . 121.3(3) yes
C49 . C65 . C64 . 121.7(3) yes
C49 . C65 . C66 . 120.1(3) yes
C64 . C65 . C66 . 118.1(3) yes
C65 . C66 . C67 . 121.1(3) yes
C65 . C66 . H661 . 119.5 no
C67 . C66 . H661 . 119.5 no
N4 . C67 . C66 . 122.3(3) yes
N4 . C67 . C68 . 118.2(3) yes
C66 . C67 . C68 . 119.4(3) yes
C67 . C68 . C69 . 120.7(3) yes
C67 . C68 . H681 . 119.6 no
C69 . C68 . H681 . 119.6 no
C64 . C69 . C68 . 118.9(3) yes
C64 . C69 . C70 . 121.6(3) yes
C68 . C69 . C70 . 119.4(3) yes
C2 . C70 . C69 . 110.4(2) yes
C2 . C70 . H701 . 109.2 no
C69 . C70 . H701 . 109.2 no
C2 . C70 . H702 . 109.2 no
C69 . C70 . H702 . 109.2 no
H701 . C70 . H702 . 109.5 no
O7 . C71 . N4 . 123.6(3) yes
O7 . C71 . C72 . 120.3(3) yes
N4 . C71 . C72 . 116.1(3) yes
Fe4 . C72 . C71 . 123.4(2) yes
Fe4 . C72 . C73 . 69.7(2) yes
C71 . C72 . C73 . 123.9(3) yes
Fe4 . C72 . C76 . 69.9(2) yes
C71 . C72 . C76 . 128.4(3) yes
C73 . C72 . C76 . 107.7(3) yes
Fe4 . C73 . C72 . 69.0(2) yes
Fe4 . C73 . C74 . 70.5(3) yes
C72 . C73 . C74 . 108.0(4) yes
Fe4 . C73 . H731 . 126.0 no
C72 . C73 . H731 . 126.0 no
C74 . C73 . H731 . 126.0 no
Fe4 . C74 . C73 . 68.9(2) yes
Fe4 . C74 . C75 . 69.8(2) yes
C73 . C74 . C75 . 108.4(3) yes
Fe4 . C74 . H741 . 127.1 no
C73 . C74 . H741 . 125.8 no
C75 . C74 . H741 . 125.8 no
Fe4 . C75 . C74 . 70.0(2) yes
Fe4 . C75 . C76 . 69.1(2) yes
C74 . C75 . C76 . 108.4(4) yes
Fe4 . C75 . H751 . 126.6 no
C74 . C75 . H751 . 125.8 no
C76 . C75 . H751 . 125.8 no
Fe4 . C76 . C72 . 68.8(2) yes
Fe4 . C76 . C75 . 70.1(2) yes
C72 . C76 . C75 . 107.5(4) yes
Fe4 . C76 . H761 . 126.4 no
C72 . C76 . H761 . 126.2 no
C75 . C76 . H761 . 126.2 no
Fe4 . C77 . C78 . 70.4(3) yes
Fe4 . C77 . C81 . 69.6(3) yes
C78 . C77 . C81 . 109.2(5) yes
Fe4 . C77 . H771 . 126.2 no
C78 . C77 . H771 . 125.4 no
C81 . C77 . H771 . 125.4 no
Fe4 . C78 . C77 . 69.2(3) yes
Fe4 . C78 . C79 . 69.9(3) yes
C77 . C78 . C79 . 107.8(5) yes
Fe4 . C78 . H781 . 126.4 no
C77 . C78 . H781 . 126.1 no
C79 . C78 . H781 . 126.1 no
Fe4 . C79 . C78 . 69.7(3) yes
Fe4 . C79 . C80 . 68.8(3) yes
C78 . C79 . C80 . 108.2(5) yes
Fe4 . C79 . H791 . 127.2 no
C78 . C79 . H791 . 125.9 no
C80 . C79 . H791 . 125.9 no
Fe4 . C80 . C79 . 71.5(3) yes
Fe4 . C80 . C81 . 69.1(3) yes
C79 . C80 . C81 . 108.2(5) yes
Fe4 . C80 . H801 . 125.1 no
C79 . C80 . H801 . 125.9 no
C81 . C80 . H801 . 125.9 no
Fe4 . C81 . C77 . 70.4(3) yes
Fe4 . C81 . C80 . 68.7(3) yes
C77 . C81 . C80 . 106.6(5) yes
Fe4 . C81 . H811 . 125.8 no
C77 . C81 . H811 . 126.7 no
C80 . C81 . H811 . 126.7 no
O8 . C82 . C83 . 108.5(3) yes
O8 . C82 . H821 . 109.7 no
C83 . C82 . H821 . 109.7 no
O8 . C82 . H822 . 109.7 no
C83 . C82 . H822 . 109.7 no
H821 . C82 . H822 . 109.5 no
C82 . C83 . C84 . 113.5(5) yes
C82 . C83 . H831 . 108.5 no
C84 . C83 . H831 . 108.5 no
C82 . C83 . H832 . 108.5 no
C84 . C83 . H832 . 108.5 no
H831 . C83 . H832 . 109.5 no
C83 . C84 . H841 . 120.0 no
C83 . C84 . H842 . 120.0 no
H841 . C84 . H842 . 120.0 no
C85 . O9 . H5 . 104.2 no
O9 . C85 . H851 . 109.5 no
O9 . C85 . H852 . 109.5 no
H851 . C85 . H852 . 109.5 no
O9 . C85 . H853 . 109.5 no
H851 . C85 . H853 . 109.5 no
H852 . C85 . H853 . 109.5 no
C86 . O10 . H6 . 108.3 no
O10 . C86 . H861 . 109.5 no
O10 . C86 . H862 . 109.5 no
H861 . C86 . H862 . 109.5 no
O10 . C86 . H863 . 109.5 no
H861 . C86 . H863 . 109.5 no
H862 . C86 . H863 . 109.5 no
C87 . O11 . H7 . 105.7 no
O11 . C87 . H871 . 109.5 no
O11 . C87 . H872 . 109.5 no
H871 . C87 . H872 . 109.5 no
O11 . C87 . H873 . 109.5 no
H871 . C87 . H873 . 109.5 no
H872 . C87 . H873 . 109.5 no
Cl1 . C88 . Cl2 . 108.3(3) yes
Cl1 . C88 . Cl3 . 109.9(3) yes
Cl2 . C88 . Cl3 . 109.4(3) yes
Cl1 . C88 . H881 . 109.9 no
Cl2 . C88 . H881 . 110.4 no
Cl3 . C88 . H881 . 108.8 no
Cl4 . C89 . Cl5 . 111.1(3) yes
Cl4 . C89 . Cl6 . 115.3(4) yes
Cl5 . C89 . Cl6 . 110.8(3) yes
Cl4 . C89 . H891 . 104.5 no
Cl5 . C89 . H891 . 109.6 no
Cl6 . C89 . H891 . 104.9 no
Cl7 . C90 . Cl8 . 108.4(3) yes
Cl7 . C90 . Cl9 . 111.7(3) yes
Cl8 . C90 . Cl9 . 109.6(3) yes
Cl7 . C90 . H901 . 108.7 no
Cl8 . C90 . H901 . 110.8 no
Cl9 . C90 . H901 . 107.5 no
Cl7 . C91 . Cl10 . 113.5(6) yes
Cl7 . C91 . Cl11 . 104.3(5) yes
Cl10 . C91 . Cl11 . 108.1(6) yes
Cl7 . C91 . H911 . 109.8 no
Cl10 . C91 . H911 . 106.2 no
Cl11 . C91 . H911 . 115.1 no

loop_
_geom_bond_atom_site_label_1
_geom_bond_site_symmetry_1
_geom_bond_atom_site_label_2
_geom_bond_site_symmetry_2
_geom_bond_distance
_geom_bond_publ_flag
Fe1 . C9 . 2.024(3) yes
Fe1 . C10 . 2.050(4) yes
Fe1 . C11 . 2.064(4) yes
Fe1 . C12 . 2.050(3) yes
Fe1 . C13 . 2.023(4) yes
Fe1 . C14 . 2.029(4) yes
Fe1 . C15 . 2.036(5) yes
Fe1 . C16 . 2.042(4) yes
Fe1 . C17 . 2.036(5) yes
Fe1 . C18 . 2.038(4) yes
O1 . C8 . 1.246(4) yes
O2 . C1 . 1.380(4) yes
O2 . C19 . 1.426(5) yes
N1 . C4 . 1.430(4) yes
N1 . C8 . 1.352(4) yes
N1 . H1 . 1.000 no
C1 . C2 . 1.395(5) yes
C1 . C6 . 1.403(5) yes
C2 . C3 . 1.393(4) yes
C2 . C70 . 1.521(4) yes
C3 . C4 . 1.386(5) yes
C3 . H31 . 1.000 no
C4 . C5 . 1.394(5) yes
C5 . C6 . 1.398(4) yes
C5 . H51 . 1.000 no
C6 . C7 . 1.516(4) yes
C7 . C23 . 1.512(4) yes
C7 . H71 . 1.000 no
C7 . H72 . 1.000 no
C8 . C9 . 1.468(4) yes
C9 . C10 . 1.433(5) yes
C9 . C13 . 1.436(5) yes
C10 . C11 . 1.425(5) yes
C10 . H101 . 1.000 no
C11 . C12 . 1.417(6) yes
C11 . H111 . 1.000 no
C12 . C13 . 1.425(5) yes
C12 . H121 . 1.000 no
C13 . H131 . 1.000 no
C14 . C15 . 1.406(8) yes
C14 . C18 . 1.413(8) yes
C14 . H141 . 1.000 no
C15 . C16 . 1.402(8) yes
C15 . H151 . 1.000 no
C16 . C17 . 1.41(1) yes
C16 . H161 . 1.000 no
C17 . C18 . 1.403(8) yes
C17 . H171 . 1.000 no
C18 . H181 . 1.000 no
C19 . C20 . 1.496(7) yes
C19 . H191 . 1.000 no
C19 . H192 . 1.000 no
C20 . C21 . 1.520(6) yes
C20 . H201 . 1.000 no
C20 . H202 . 1.000 no
C21 . H211 . 1.000 no
C21 . H212 . 1.000 no
C21 . H213 . 1.000 no
Fe2 . C30 . 2.027(3) yes
Fe2 . C31 . 2.033(4) yes
Fe2 . C32 . 2.045(4) yes
Fe2 . C33 . 2.056(4) yes
Fe2 . C34 . 2.050(4) yes
Fe2 . C35 . 2.036(5) yes
Fe2 . C36 . 2.047(5) yes
Fe2 . C37 . 2.040(5) yes
Fe2 . C38 . 2.036(5) yes
Fe2 . C39 . 2.032(5) yes
O3 . C29 . 1.221(4) yes
O4 . C22 . 1.388(4) yes
O4 . C40 . 1.443(4) yes
N2 . C25 . 1.426(4) yes
N2 . C29 . 1.362(4) yes
N2 . H2 . 1.000 no
C22 . C23 . 1.402(4) yes
C22 . C27 . 1.391(4) yes
C23 . C24 . 1.396(4) yes
C24 . C25 . 1.393(4) yes
C24 . H241 . 1.000 no
C25 . C26 . 1.390(4) yes
C26 . C27 . 1.392(4) yes
C26 . H261 . 1.000 no
C27 . C28 . 1.531(4) yes
C28 . C44 . 1.515(4) yes
C28 . H281 . 1.000 no
C28 . H282 . 1.000 no
C29 . C30 . 1.481(5) yes
C30 . C31 . 1.426(5) yes
C30 . C34 . 1.439(5) yes
C31 . C32 . 1.420(5) yes
C31 . H311 . 1.000 no
C32 . C33 . 1.420(7) yes
C32 . H321 . 1.000 no
C33 . C34 . 1.427(6) yes
C33 . H331 . 1.000 no
C34 . H341 . 1.000 no
C35 . C36 . 1.394(8) yes
C35 . C39 . 1.354(9) yes
C35 . H351 . 1.000 no
C36 . C37 . 1.422(8) yes
C36 . H361 . 1.000 no
C37 . C38 . 1.398(9) yes
C37 . H371 . 1.000 no
C38 . C39 . 1.410(9) yes
C38 . H381 . 1.000 no
C39 . H391 . 1.000 no
C40 . C41 . 1.491(5) yes
C40 . H401 . 1.000 no
C40 . H402 . 1.000 no
C41 . C42 . 1.521(7) yes
C41 . H411 . 1.000 no
C41 . H412 . 1.000 no
C42 . H421 . 1.000 no
C42 . H422 . 1.00 no
C42 . H423 . 1.000 no
Fe3 . C51 . 2.029(3) yes
Fe3 . C52 . 2.040(4) yes
Fe3 . C53 . 2.056(4) yes
Fe3 . C54 . 2.044(4) yes
Fe3 . C55 . 2.033(3) yes
Fe3 . C56 . 2.037(4) yes
Fe3 . C57 . 2.042(4) yes
Fe3 . C58 . 2.051(4) yes
Fe3 . C59 . 2.048(4) yes
Fe3 . C60 . 2.033(5) yes
O5 . C50 . 1.247(4) yes
O6 . C43 . 1.379(4) yes
O6 . C61 . 1.448(4) yes
N3 . C46 . 1.435(4) yes
N3 . C50 . 1.352(4) yes
N3 . H3 . 1.000 no
C43 . C44 . 1.408(4) yes
C43 . C48 . 1.404(4) yes
C44 . C45 . 1.389(4) yes
C45 . C46 . 1.390(4) yes
C45 . H451 . 1.000 no
C46 . C47 . 1.388(4) yes
C47 . C48 . 1.396(4) yes
C47 . H471 . 1.000 no
C48 . C49 . 1.523(4) yes
C49 . C65 . 1.521(4) yes
C49 . H491 . 1.000 no
C49 . H492 . 1.000 no
C50 . C51 . 1.476(4) yes
C51 . C52 . 1.436(5) yes
C51 . C55 . 1.441(5) yes
C52 . C53 . 1.421(6) yes
C52 . H521 . 1.000 no
C53 . C54 . 1.414(7) yes
C53 . H531 . 1.000 no
C54 . C55 . 1.425(5) yes
C54 . H541 . 1.000 no
C55 . H551 . 1.000 no
C56 . C57 . 1.404(7) yes
C56 . C60 . 1.400(8) yes
C56 . H561 . 1.000 no
C57 . C58 . 1.408(7) yes
C57 . H571 . 1.000 no
C58 . C59 . 1.429(8) yes
C58 . H581 . 1.000 no
C59 . C60 . 1.405(8) yes
C59 . H591 . 1.000 no
C60 . H601 . 1.000 no
C61 . C62 . 1.509(6) yes
C61 . H611 . 1.000 no
C61 . H612 . 1.000 no
C62 . C63 . 1.532(6) yes
C62 . H621 . 1.000 no
C62 . H622 . 1.000 no
C63 . H631 . 1.000 no
C63 . H632 . 1.000 no
C63 . H633 . 1.000 no
Fe4 . C72 . 2.026(4) yes
Fe4 . C73 . 2.035(4) yes
Fe4 . C74 . 2.056(4) yes
Fe4 . C75 . 2.053(4) yes
Fe4 . C76 . 2.041(4) yes
Fe4 . C77 . 2.041(4) yes
Fe4 . C78 . 2.057(5) yes
Fe4 . C79 . 2.060(5) yes
Fe4 . C80 . 2.026(5) yes
Fe4 . C81 . 2.031(5) yes
O7 . C71 . 1.229(4) yes
O8 . C64 . 1.388(4) yes
O8 . C82 . 1.447(4) yes
N4 . C67 . 1.429(4) yes
N4 . C71 . 1.353(4) yes
N4 . H4 . 1.000 no
C64 . C65 . 1.397(4) yes
C64 . C69 . 1.394(4) yes
C65 . C66 . 1.395(4) yes
C66 . C67 . 1.388(4) yes
C66 . H661 . 1.000 no
C67 . C68 . 1.389(4) yes
C68 . C69 . 1.388(4) yes
C68 . H681 . 1.000 no
C69 . C70 . 1.521(4) yes
C70 . H701 . 1.000 no
C70 . H702 . 1.000 no
C71 . C72 . 1.484(5) yes
C72 . C73 . 1.431(5) yes
C72 . C76 . 1.432(5) yes
C73 . C74 . 1.416(6) yes
C73 . H731 . 1.000 no
C74 . C75 . 1.415(7) yes
C74 . H741 . 1.000 no
C75 . C76 . 1.427(6) yes
C75 . H751 . 1.000 no
C76 . H761 . 1.000 no
C77 . C78 . 1.416(8) yes
C77 . C81 . 1.392(8) yes
C77 . H771 . 1.000 no
C78 . C79 . 1.422(8) yes
C78 . H781 . 1.000 no
C79 . C80 . 1.389(9) yes
C79 . H791 . 1.000 no
C80 . C81 . 1.462(9) yes
C80 . H801 . 1.000 no
C81 . H811 . 1.000 no
C82 . C83 . 1.504(6) yes
C82 . H821 . 1.000 no
C82 . H822 . 1.000 no
C83 . C84 . 1.481(8) yes
C83 . H831 . 1.000 no
C83 . H832 . 1.000 no
C84 . H841 . 1.000 no
C84 . H842 . 1.000 no
O9 . C85 . 1.429(5) yes
O9 . H5 . 1.000 no
C85 . H851 . 1.000 no
C85 . H852 . 1.000 no
C85 . H853 . 1.000 no
O10 . C86 . 1.428(5) yes
O10 . H6 . 1.000 no
C86 . H861 . 1.000 no
C86 . H862 . 1.000 no
C86 . H863 . 1.000 no
O11 . C87 . 1.43(1) yes
O11 . H7 . 1.000 no
C87 . H871 . 1.000 no
C87 . H872 . 1.00 no
C87 . H873 . 1.000 no
Cl1 . C88 . 1.753(5) yes
Cl2 . C88 . 1.746(5) yes
Cl3 . C88 . 1.765(5) yes
C88 . H881 . 1.000 no
Cl4 . C89 . 1.701(7) yes
Cl5 . C89 . 1.757(6) yes
Cl6 . C89 . 1.727(5) yes
C89 . H891 . 1.000 no
Cl7 . C90 . 1.790(6) yes
Cl7 . C91 . 1.749(8) yes
Cl8 . C90 . 1.759(6) yes
Cl9 . C90 . 1.779(6) yes
C90 . H901 . 1.000 no
Cl10 . C91 . 1.774(8) yes
Cl11 . C91 . 1.746(8) yes
C91 . H911 . 1.000 no
